data_1502998
loop_
_publ_author_name
'Tao, Yinsong'
'Wang, Bo'
'Wang, Baomin'
'Qu, Lihong'
'Qu, Jingping'

_publ_section_title
;
 Highly efficient and regioselective allylation with allylic alcohols
 catalyzed by [Mo(3)S(4)Pd(eta(3)-allyl)] clusters.
;
_journal_issue 12
_journal_name_full 'Organic letters'
_journal_page_first 2726
_journal_page_last 2729
_journal_paper_doi 10.1021/ol100805c
_journal_volume 12
_journal_year 2010
_chemical_formula_moiety 'C39 H54 F12 Mo3 P2 Pd S4'
_chemical_formula_sum 'C39 H54 F12 Mo3 P2 Pd S4'
_chemical_formula_weight 1335.22
_chemical_name_systematic
; 
 ? 
;
_space_group_IT_number 14
_symmetry_cell_setting monoclinic
_symmetry_space_group_name_Hall '-P 2ybc'
_symmetry_space_group_name_H-M 'P 1 21/c 1'
_atom_sites_solution_hydrogens geom
_atom_sites_solution_primary direct
_atom_sites_solution_secondary difmap
_audit_creation_method SHELXL-97
_cell_angle_alpha 90.00
_cell_angle_beta 95.320(3)
_cell_angle_gamma 90.00
_cell_formula_units_Z 4
_cell_length_a 11.4328(6)
_cell_length_b 21.3073(11)
_cell_length_c 20.1076(10)
_cell_measurement_reflns_used 8254
_cell_measurement_temperature 298(2)
_cell_measurement_theta_max 27.15
_cell_measurement_theta_min 2.16
_cell_volume 4877.2(4)
_computing_cell_refinement 'Bruker SMART'
_computing_data_collection 'Bruker SMART'
_computing_data_reduction 'Bruker SAINT'
_computing_molecular_graphics 'Bruker SHELXTL'
_computing_publication_material 'Bruker SHELXTL'
_computing_structure_refinement 'Bruker SHELXTL'
_computing_structure_solution 'Bruker SHELXTL'
_diffrn_ambient_temperature 298(2)
_diffrn_measured_fraction_theta_full 0.992
_diffrn_measured_fraction_theta_max 0.992
_diffrn_measurement_device_type 'CCD area detector'
_diffrn_measurement_method 'phi and omega scans'
_diffrn_radiation_monochromator graphite
_diffrn_radiation_source 'fine-focus sealed tube'
_diffrn_radiation_type MoK\a
_diffrn_radiation_wavelength 0.71073
_diffrn_reflns_av_R_equivalents 0.0391
_diffrn_reflns_av_sigmaI/netI 0.0352
_diffrn_reflns_limit_h_max 16
_diffrn_reflns_limit_h_min -16
_diffrn_reflns_limit_k_max 30
_diffrn_reflns_limit_k_min -27
_diffrn_reflns_limit_l_max 28
_diffrn_reflns_limit_l_min -28
_diffrn_reflns_number 61925
_diffrn_reflns_theta_full 30.63
_diffrn_reflns_theta_max 30.63
_diffrn_reflns_theta_min 2.03
_exptl_absorpt_coefficient_mu 1.428
_exptl_absorpt_correction_T_max 0.7167
_exptl_absorpt_correction_T_min 0.6580
_exptl_absorpt_correction_type empirical
_exptl_absorpt_process_details SADABS
_exptl_crystal_colour 'yellowish green'
_exptl_crystal_density_diffrn 1.818
_exptl_crystal_density_method 'not measured'
_exptl_crystal_description plate
_exptl_crystal_F_000 2648
_exptl_crystal_size_max 0.32
_exptl_crystal_size_mid 0.28
_exptl_crystal_size_min 0.25
_refine_diff_density_max 0.897
_refine_diff_density_min -0.683
_refine_diff_density_rms 0.099
_refine_ls_extinction_method none
_refine_ls_goodness_of_fit_ref 0.997
_refine_ls_hydrogen_treatment constr
_refine_ls_matrix_type full
_refine_ls_number_parameters 575
_refine_ls_number_reflns 14937
_refine_ls_number_restraints 18
_refine_ls_restrained_S_all 0.996
_refine_ls_R_factor_all 0.0583
_refine_ls_R_factor_gt 0.0380
_refine_ls_shift/su_max 0.001
_refine_ls_shift/su_mean 0.000
_refine_ls_structure_factor_coef Fsqd
_refine_ls_weighting_details 'calc w=1/[\s^2^(Fo^2^)+(0.0533P)^2^+5.1189P] where P=(Fo^2^+2Fc^2^)/3'
_refine_ls_weighting_scheme calc
_refine_ls_wR_factor_gt 0.0937
_refine_ls_wR_factor_ref 0.1064
_reflns_number_gt 11362
_reflns_number_total 14937
_reflns_threshold_expression >2sigma(I)
_cod_data_source_file ol100805c_si_003.cif
_cod_data_source_block ds1
_cod_depositor_comments
;
The following automatic conversions were performed:

'_symmetry_cell_setting' value 'Monoclinic' changed to 'monoclinic'
according to /home/saulius/struct/CIF-dictionaries/cif_core.dic
dictionary named 'cif_core.dic' version 2.4.2 from 2011-04-26.

Automatic conversion script
Id: cif_fix_values 1715 2011-07-08 13:25:40Z adriana 
;
_cod_original_sg_symbol_H-M 'P2(1)/c  '
_cod_database_code 1502998

loop_
_symmetry_equiv_pos_as_xyz
'x, y, z'
'-x, y+1/2, -z+1/2'
'-x, -y, -z'
'x, -y-1/2, z-1/2'

loop_
_atom_site_label
_atom_site_type_symbol
_atom_site_fract_x
_atom_site_fract_y
_atom_site_fract_z
_atom_site_U_iso_or_equiv
_atom_site_adp_type
_atom_site_occupancy
_atom_site_symmetry_multiplicity
_atom_site_calc_flag
_atom_site_refinement_flags
_atom_site_disorder_assembly
_atom_site_disorder_group
Mo1 Mo 0.30393(2) 0.377426(12) 0.198957(13) 0.03003(6) Uani 1 1 d . A .
Mo2 Mo 0.05945(2) 0.363648(12) 0.161082(12) 0.02835(6) Uani 1 1 d . A .
Mo3 Mo 0.14381(2) 0.351379(12) 0.296245(12) 0.03013(6) Uani 1 1 d . A .
Pd1 Pd 0.15029(3) 0.479654(12) 0.235172(13) 0.04221(7) Uani 1 1 d . . .
S1 S 0.18637(7) 0.43991(4) 0.12596(4) 0.03468(16) Uani 1 1 d . A .
S2 S -0.02052(7) 0.40576(4) 0.25255(4) 0.03645(17) Uani 1 1 d . A .
S3 S 0.29639(7) 0.42398(4) 0.30310(4) 0.03674(17) Uani 1 1 d . A .
S4 S 0.18938(7) 0.28824(4) 0.20763(4) 0.03212(15) Uani 1 1 d . . .
P1 P 0.33256(12) 0.66631(9) 0.08381(8) 0.0820(4) Uani 1 1 d . . .
P2 P -0.22413(12) 0.57172(7) 0.33799(8) 0.0727(4) Uani 1 1 d . . .
C1 C 0.5089(3) 0.3707(2) 0.2312(2) 0.0546(10) Uani 1 1 d . . .
C2 C 0.4725(3) 0.3144(2) 0.1986(2) 0.0522(10) Uani 1 1 d . A .
C3 C 0.4323(3) 0.3292(2) 0.1314(2) 0.0502(9) Uani 1 1 d . . .
C4 C 0.4468(3) 0.3945(2) 0.1231(2) 0.0500(9) Uani 1 1 d . A .
C5 C 0.4896(3) 0.4206(2) 0.1850(2) 0.0551(10) Uani 1 1 d . A .
C6 C 0.5693(4) 0.3767(4) 0.3004(3) 0.097(2) Uani 1 1 d . A .
H6A H 0.6525 0.3720 0.2988 0.146 Uiso 1 1 calc R . .
H6B H 0.5411 0.3446 0.3284 0.146 Uiso 1 1 calc R . .
H6C H 0.5529 0.4172 0.3182 0.146 Uiso 1 1 calc R . .
C7 C 0.4891(5) 0.2495(3) 0.2261(3) 0.0889(18) Uani 1 1 d . . .
H7A H 0.5665 0.2349 0.2192 0.133 Uiso 1 1 calc R A .
H7B H 0.4318 0.2220 0.2036 0.133 Uiso 1 1 calc R . .
H7C H 0.4797 0.2499 0.2730 0.133 Uiso 1 1 calc R . .
C8 C 0.4018(5) 0.2816(3) 0.0780(3) 0.0902(19) Uani 1 1 d . A .
H8A H 0.4715 0.2696 0.0580 0.135 Uiso 1 1 calc R . .
H8B H 0.3461 0.2993 0.0445 0.135 Uiso 1 1 calc R . .
H8C H 0.3681 0.2453 0.0971 0.135 Uiso 1 1 calc R . .
C9 C 0.4309(5) 0.4293(3) 0.0574(3) 0.0898(19) Uani 1 1 d . . .
H9A H 0.5034 0.4290 0.0369 0.135 Uiso 1 1 calc R A .
H9B H 0.4082 0.4718 0.0652 0.135 Uiso 1 1 calc R . .
H9C H 0.3709 0.4091 0.0284 0.135 Uiso 1 1 calc R . .
C10 C 0.5199(5) 0.4882(3) 0.1966(4) 0.093(2) Uani 1 1 d . . .
H10A H 0.6000 0.4952 0.1879 0.139 Uiso 1 1 calc R A .
H10B H 0.5101 0.4990 0.2421 0.139 Uiso 1 1 calc R . .
H10C H 0.4690 0.5138 0.1672 0.139 Uiso 1 1 calc R . .
C11 C -0.0893(4) 0.3867(2) 0.0759(3) 0.0666(13) Uani 1 1 d . . .
C12 C -0.1386(3) 0.3445(3) 0.1201(2) 0.0636(13) Uani 1 1 d . A .
C13 C -0.0745(4) 0.2884(2) 0.1176(2) 0.0562(11) Uani 1 1 d . . .
C14 C 0.0076(4) 0.2958(2) 0.0711(2) 0.0570(11) Uani 1 1 d . A .
C15 C -0.0034(4) 0.3548(3) 0.04552(19) 0.0620(12) Uani 1 1 d . A .
C16 C -0.1346(8) 0.4522(3) 0.0608(5) 0.167(5) Uani 1 1 d . A .
H16A H -0.1949 0.4508 0.0243 0.250 Uiso 1 1 calc R . .
H16B H -0.0713 0.4783 0.0490 0.250 Uiso 1 1 calc R . .
H16C H -0.1664 0.4691 0.0996 0.250 Uiso 1 1 calc R . .
C17 C -0.2444(4) 0.3556(5) 0.1562(4) 0.169(5) Uani 1 1 d . . .
H17A H -0.3134 0.3439 0.1281 0.253 Uiso 1 1 calc R A .
H17B H -0.2489 0.3992 0.1676 0.253 Uiso 1 1 calc R . .
H17C H -0.2393 0.3308 0.1963 0.253 Uiso 1 1 calc R . .
C18 C -0.1046(8) 0.2273(3) 0.1497(4) 0.151(4) Uani 1 1 d . A .
H18A H -0.1625 0.2054 0.1208 0.226 Uiso 1 1 calc R . .
H18B H -0.1353 0.2356 0.1917 0.226 Uiso 1 1 calc R . .
H18C H -0.0351 0.2019 0.1570 0.226 Uiso 1 1 calc R . .
C19 C 0.0805(6) 0.2434(4) 0.0473(4) 0.139(4) Uani 1 1 d . . .
H19A H 0.0385 0.2232 0.0096 0.208 Uiso 1 1 calc R A .
H19B H 0.0967 0.2135 0.0826 0.208 Uiso 1 1 calc R . .
H19C H 0.1532 0.2599 0.0343 0.208 Uiso 1 1 calc R . .
C20 C 0.0616(7) 0.3798(5) -0.0109(3) 0.149(4) Uani 1 1 d . . .
H20A H 0.0181 0.3702 -0.0528 0.224 Uiso 1 1 calc R A .
H20B H 0.1378 0.3607 -0.0094 0.224 Uiso 1 1 calc R . .
H20C H 0.0702 0.4245 -0.0065 0.224 Uiso 1 1 calc R . .
C21 C 0.2144(4) 0.3273(3) 0.40809(19) 0.0627(12) Uani 1 1 d . . .
C22 C 0.1060(4) 0.3564(2) 0.41017(18) 0.0541(10) Uani 1 1 d . A .
C23 C 0.0204(4) 0.3185(2) 0.37798(18) 0.0512(9) Uani 1 1 d . . .
C24 C 0.0743(4) 0.26606(19) 0.35204(17) 0.0524(10) Uani 1 1 d . A .
C25 C 0.1972(4) 0.2704(2) 0.3710(2) 0.0603(12) Uani 1 1 d . A .
C26 C 0.3285(6) 0.3477(4) 0.4451(3) 0.125(3) Uani 1 1 d . A .
H26A H 0.3340 0.3310 0.4896 0.188 Uiso 1 1 calc R . .
H26B H 0.3314 0.3927 0.4470 0.188 Uiso 1 1 calc R . .
H26C H 0.3929 0.3324 0.4223 0.188 Uiso 1 1 calc R . .
C27 C 0.0824(8) 0.4162(3) 0.4467(3) 0.110(3) Uani 1 1 d . . .
H27A H 0.0696 0.4066 0.4921 0.165 Uiso 1 1 calc R A .
H27B H 0.0138 0.4363 0.4252 0.165 Uiso 1 1 calc R . .
H27C H 0.1486 0.4438 0.4460 0.165 Uiso 1 1 calc R . .
C28 C -0.1109(5) 0.3287(4) 0.3762(3) 0.100(2) Uani 1 1 d . A .
H28A H -0.1393 0.3107 0.4154 0.150 Uiso 1 1 calc R . .
H28B H -0.1492 0.3089 0.3371 0.150 Uiso 1 1 calc R . .
H28C H -0.1274 0.3729 0.3748 0.150 Uiso 1 1 calc R . .
C29 C 0.0142(7) 0.2100(3) 0.3195(3) 0.109(3) Uani 1 1 d . . .
H29A H -0.0062 0.1812 0.3532 0.164 Uiso 1 1 calc R A .
H29B H 0.0661 0.1898 0.2913 0.164 Uiso 1 1 calc R . .
H29C H -0.0558 0.2232 0.2931 0.164 Uiso 1 1 calc R . .
C30 C 0.2845(7) 0.2195(4) 0.3611(3) 0.129(3) Uani 1 1 d . . .
H30A H 0.2906 0.1921 0.3992 0.193 Uiso 1 1 calc R A .
H30B H 0.3598 0.2379 0.3561 0.193 Uiso 1 1 calc R . .
H30C H 0.2590 0.1959 0.3217 0.193 Uiso 1 1 calc R . .
C31' C 0.2097(11) 0.5744(5) 0.2770(7) 0.0531(14) Uani 0.386(6) 1 d P A 2
H31A H 0.2488 0.6001 0.2452 0.064 Uiso 0.386(6) 1 calc PR A 2
C32' C 0.0877(14) 0.5720(5) 0.2629(7) 0.0636(18) Uani 0.386(6) 1 d P A 2
H32A H 0.0348 0.5770 0.2982 0.076 Uiso 0.386(6) 1 calc PR A 2
C33' C 0.039(2) 0.5604(17) 0.1872(10) 0.066(3) Uani 0.386(6) 1 d P A 2
H33A H 0.0725 0.5851 0.1533 0.079 Uiso 0.386(6) 1 calc PR A 2
H33B H -0.0452 0.5530 0.1783 0.079 Uiso 0.386(6) 1 calc PR A 2
C34' C 0.275(2) 0.5685(17) 0.4689(10) 0.112(4) Uani 0.386(6) 1 d PRD A 2
H34A H 0.2443 0.5505 0.5056 0.135 Uiso 0.386(6) 1 calc PR A 2
C35' C 0.385(3) 0.596(2) 0.4743(11) 0.132(8) Uani 0.386(6) 1 d PD A 2
H35A H 0.4154 0.6151 0.5140 0.159 Uiso 0.386(6) 1 calc PR A 2
C36' C 0.448(3) 0.596(3) 0.4186(11) 0.135(5) Uani 0.386(6) 1 d PD A 2
H36B H 0.5291 0.6021 0.4237 0.162 Uiso 0.386(6) 1 calc PR A 2
C37' C 0.3922(15) 0.5855(16) 0.3553(13) 0.089(3) Uani 0.386(6) 1 d PD A 2
H37A H 0.4350 0.5836 0.3182 0.107 Uiso 0.386(6) 1 calc PR A 2
C38' C 0.2689(14) 0.5780(8) 0.3484(9) 0.055(2) Uani 0.386(6) 1 d PD A 2
C39' C 0.2113(19) 0.5684(15) 0.4047(10) 0.072(3) Uani 0.386(6) 1 d PD A 2
H39A H 0.1305 0.5619 0.4008 0.087 Uiso 0.386(6) 1 calc PR A 2
C31 C 0.1439(7) 0.5625(3) 0.3080(4) 0.0531(14) Uani 0.614(6) 1 d P A 1
H31B H 0.0644 0.5694 0.3211 0.064 Uiso 0.614(6) 1 calc PR A 1
C32 C 0.1536(9) 0.5809(3) 0.2417(5) 0.0636(18) Uani 0.614(6) 1 d P A 1
H32B H 0.2188 0.6063 0.2282 0.076 Uiso 0.614(6) 1 calc PR A 1
C33 C 0.0654(13) 0.5611(10) 0.1989(6) 0.066(3) Uani 0.614(6) 1 d P A 1
H33C H 0.0717 0.5706 0.1522 0.079 Uiso 0.614(6) 1 calc PR A 1
H33D H -0.0130 0.5678 0.2122 0.079 Uiso 0.614(6) 1 calc PR A 1
C34 C 0.2743(14) 0.5744(12) 0.4829(7) 0.112(4) Uani 0.614(6) 1 d PD A 1
H34B H 0.2484 0.5785 0.5252 0.135 Uiso 0.614(6) 1 calc PR A 1
C35 C 0.3945(14) 0.5751(12) 0.4744(8) 0.132(8) Uani 0.614(6) 1 d PD A 1
H35B H 0.4498 0.5678 0.5104 0.159 Uiso 0.614(6) 1 calc PR A 1
C36 C 0.4299(16) 0.5868(19) 0.4109(8) 0.135(5) Uani 0.614(6) 1 d PD A 1
H36A H 0.5081 0.5959 0.4058 0.162 Uiso 0.614(6) 1 calc PR A 1
C37 C 0.3495(8) 0.5849(9) 0.3566(7) 0.089(3) Uani 0.614(6) 1 d PD A 1
H37B H 0.3729 0.5933 0.3144 0.107 Uiso 0.614(6) 1 calc PR A 1
C38 C 0.2320(8) 0.5705(5) 0.3638(5) 0.055(2) Uani 0.614(6) 1 d PD A 1
C39 C 0.1962(11) 0.5676(9) 0.4282(6) 0.072(3) Uani 0.614(6) 1 d PD A 1
H39B H 0.1174 0.5609 0.4338 0.087 Uiso 0.614(6) 1 calc PR A 1
F1 F 0.2904(9) 0.5985(4) 0.0895(5) 0.255(4) Uani 1 1 d . . .
F2 F 0.3779(7) 0.7323(3) 0.0841(4) 0.210(3) Uani 1 1 d . . .
F3 F 0.3144(7) 0.6785(5) 0.1561(3) 0.258(5) Uani 1 1 d . . .
F4 F 0.3432(5) 0.6538(4) 0.0105(3) 0.209(3) Uani 1 1 d . . .
F5 F 0.4578(5) 0.6484(4) 0.0993(5) 0.256(5) Uani 1 1 d . . .
F6 F 0.2051(4) 0.6841(5) 0.0641(4) 0.239(4) Uani 1 1 d . . .
F7 F -0.1111(4) 0.5481(4) 0.3782(3) 0.183(3) Uani 1 1 d . . .
F8 F -0.1453(5) 0.6207(3) 0.3065(3) 0.170(2) Uani 1 1 d . . .
F9 F -0.3343(5) 0.5956(3) 0.2955(3) 0.179(3) Uani 1 1 d . . .
F10 F -0.2524(5) 0.6168(3) 0.3932(3) 0.182(3) Uani 1 1 d . . .
F11 F -0.1964(5) 0.5283(3) 0.2798(3) 0.165(2) Uani 1 1 d . . .
F12 F -0.3019(6) 0.5223(3) 0.3643(4) 0.213(3) Uani 1 1 d . . .

loop_
_atom_site_aniso_label
_atom_site_aniso_U_11
_atom_site_aniso_U_22
_atom_site_aniso_U_33
_atom_site_aniso_U_23
_atom_site_aniso_U_13
_atom_site_aniso_U_12
Mo1 0.02657(12) 0.03194(14) 0.03180(13) -0.00179(10) 0.00389(9) -0.00001(9)
Mo2 0.02720(12) 0.03071(13) 0.02706(12) 0.00057(9) 0.00202(9) 0.00015(9)
Mo3 0.03489(13) 0.03026(14) 0.02538(12) 0.00175(9) 0.00352(9) -0.00059(9)
Pd1 0.05710(16) 0.02948(13) 0.03962(14) -0.00123(10) 0.00219(11) 0.00742(11)
S1 0.0368(4) 0.0358(4) 0.0321(4) 0.0049(3) 0.0067(3) -0.0005(3)
S2 0.0347(4) 0.0402(4) 0.0358(4) 0.0011(3) 0.0103(3) 0.0049(3)
S3 0.0402(4) 0.0355(4) 0.0338(4) -0.0046(3) -0.0003(3) -0.0048(3)
S4 0.0350(4) 0.0277(4) 0.0335(4) -0.0014(3) 0.0021(3) 0.0014(3)
P1 0.0585(7) 0.1004(12) 0.0869(10) -0.0237(9) 0.0061(7) -0.0162(7)
P2 0.0604(7) 0.0727(9) 0.0851(9) -0.0146(7) 0.0078(6) -0.0067(6)
C1 0.0280(16) 0.081(3) 0.054(2) -0.007(2) 0.0011(15) 0.0056(17)
C2 0.0308(16) 0.056(2) 0.071(3) 0.007(2) 0.0128(16) 0.0125(15)
C3 0.0312(16) 0.066(3) 0.055(2) -0.0156(19) 0.0131(15) 0.0036(15)
C4 0.0326(16) 0.066(3) 0.054(2) 0.0061(19) 0.0181(15) 0.0063(16)
C5 0.0280(16) 0.060(3) 0.079(3) -0.012(2) 0.0138(17) -0.0066(15)
C6 0.043(2) 0.171(7) 0.073(3) -0.023(4) -0.018(2) 0.018(3)
C7 0.064(3) 0.075(4) 0.131(5) 0.030(3) 0.027(3) 0.032(3)
C8 0.065(3) 0.112(5) 0.097(4) -0.060(4) 0.025(3) -0.001(3)
C9 0.067(3) 0.131(5) 0.077(3) 0.038(3) 0.039(3) 0.018(3)
C10 0.058(3) 0.064(3) 0.160(6) -0.029(4) 0.030(3) -0.022(2)
C11 0.067(3) 0.051(2) 0.072(3) 0.007(2) -0.041(2) -0.002(2)
C12 0.0261(16) 0.101(4) 0.062(3) -0.024(2) -0.0042(16) -0.0067(19)
C13 0.062(2) 0.052(2) 0.050(2) 0.0074(18) -0.0175(18) -0.0258(19)
C14 0.048(2) 0.072(3) 0.047(2) -0.025(2) -0.0136(17) 0.0035(19)
C15 0.063(3) 0.089(4) 0.0314(18) 0.003(2) -0.0097(17) -0.026(2)
C16 0.192(9) 0.059(4) 0.218(9) 0.001(5) -0.144(8) 0.027(4)
C17 0.028(2) 0.341(14) 0.139(6) -0.121(8) 0.015(3) -0.019(4)
C18 0.200(8) 0.095(5) 0.136(6) 0.057(5) -0.092(6) -0.102(6)
C19 0.109(5) 0.171(8) 0.127(6) -0.116(6) -0.036(4) 0.048(5)
C20 0.162(7) 0.251(11) 0.033(2) 0.010(4) 0.001(3) -0.123(7)
C21 0.061(3) 0.089(3) 0.0360(19) 0.025(2) -0.0094(17) -0.022(2)
C22 0.084(3) 0.051(2) 0.0285(16) 0.0057(15) 0.0139(18) -0.008(2)
C23 0.054(2) 0.066(3) 0.0349(17) 0.0140(17) 0.0128(15) -0.0036(18)
C24 0.080(3) 0.045(2) 0.0320(17) 0.0107(15) 0.0038(17) -0.0184(19)
C25 0.076(3) 0.065(3) 0.042(2) 0.028(2) 0.0166(19) 0.025(2)
C26 0.102(5) 0.208(8) 0.058(3) 0.052(4) -0.038(3) -0.070(5)
C27 0.217(8) 0.067(4) 0.052(3) -0.009(3) 0.044(4) -0.005(4)
C28 0.059(3) 0.155(6) 0.089(4) 0.050(4) 0.027(3) 0.006(3)
C29 0.203(8) 0.066(4) 0.060(3) 0.002(3) 0.017(4) -0.072(4)
C30 0.165(7) 0.131(6) 0.100(5) 0.073(4) 0.066(5) 0.100(5)
C31' 0.067(4) 0.030(3) 0.064(4) -0.009(3) 0.019(3) 0.005(2)
C32' 0.095(6) 0.025(3) 0.074(5) 0.002(3) 0.024(4) 0.011(3)
C33' 0.101(8) 0.043(3) 0.048(5) 0.005(4) -0.022(5) 0.035(6)
C34' 0.103(5) 0.137(8) 0.097(8) -0.054(7) 0.009(5) -0.013(5)
C35' 0.079(5) 0.17(2) 0.139(7) -0.101(9) -0.019(5) 0.002(9)
C36' 0.054(7) 0.183(15) 0.166(9) -0.112(10) 0.002(6) -0.037(7)
C37' 0.053(8) 0.104(5) 0.113(6) -0.049(4) 0.028(7) -0.001(8)
C38' 0.044(5) 0.042(3) 0.081(6) -0.027(4) 0.013(4) -0.008(4)
C39' 0.061(5) 0.079(4) 0.079(9) -0.031(8) 0.016(5) -0.005(4)
C31 0.067(4) 0.030(3) 0.064(4) -0.009(3) 0.019(3) 0.005(2)
C32 0.095(6) 0.025(3) 0.074(5) 0.002(3) 0.024(4) 0.011(3)
C33 0.101(8) 0.043(3) 0.048(5) 0.005(4) -0.022(5) 0.035(6)
C34 0.103(5) 0.137(8) 0.097(8) -0.054(7) 0.009(5) -0.013(5)
C35 0.079(5) 0.17(2) 0.139(7) -0.101(9) -0.019(5) 0.002(9)
C36 0.054(7) 0.183(15) 0.166(9) -0.112(10) 0.002(6) -0.037(7)
C37 0.053(8) 0.104(5) 0.113(6) -0.049(4) 0.028(7) -0.001(8)
C38 0.044(5) 0.042(3) 0.081(6) -0.027(4) 0.013(4) -0.008(4)
C39 0.061(5) 0.079(4) 0.079(9) -0.031(8) 0.016(5) -0.005(4)
F1 0.283(10) 0.150(6) 0.327(11) 0.008(6) 0.000(8) -0.098(6)
F2 0.240(7) 0.129(5) 0.250(8) 0.007(5) -0.035(6) -0.067(5)
F3 0.253(8) 0.424(13) 0.098(4) -0.062(6) 0.025(4) -0.168(9)
F4 0.145(5) 0.359(10) 0.125(4) -0.100(5) 0.032(3) -0.017(5)
F5 0.108(4) 0.260(9) 0.380(12) -0.085(8) -0.091(6) 0.035(5)
F6 0.089(3) 0.371(11) 0.248(7) -0.177(8) -0.042(4) 0.043(5)
F7 0.098(3) 0.315(8) 0.132(4) 0.040(5) -0.015(3) 0.035(4)
F8 0.172(5) 0.129(4) 0.220(6) 0.023(4) 0.082(5) -0.027(4)
F9 0.128(4) 0.220(6) 0.180(5) -0.053(5) -0.038(4) 0.073(4)
F10 0.142(4) 0.236(6) 0.173(5) -0.131(5) 0.039(4) -0.026(4)
F11 0.146(4) 0.172(5) 0.180(5) -0.090(4) 0.022(4) 0.029(4)
F12 0.163(5) 0.166(6) 0.324(9) 0.050(6) 0.091(6) -0.052(4)

loop_
_atom_type_symbol
_atom_type_description
_atom_type_scat_dispersion_real
_atom_type_scat_dispersion_imag
_atom_type_scat_source
C C 0.0033 0.0016 'International Tables Vol C Tables 4.2.6.8 and 6.1.1.4'
H H 0.0000 0.0000 'International Tables Vol C Tables 4.2.6.8 and 6.1.1.4'
F F 0.0171 0.0103 'International Tables Vol C Tables 4.2.6.8 and 6.1.1.4'
P P 0.1023 0.0942 'International Tables Vol C Tables 4.2.6.8 and 6.1.1.4'
S S 0.1246 0.1234 'International Tables Vol C Tables 4.2.6.8 and 6.1.1.4'
Mo Mo -1.6832 0.6857 'International Tables Vol C Tables 4.2.6.8 and 6.1.1.4'
Pd Pd -0.9988 1.0072 'International Tables Vol C Tables 4.2.6.8 and 6.1.1.4'

loop_
_geom_angle_atom_site_label_1
_geom_angle_atom_site_label_2
_geom_angle_atom_site_label_3
_geom_angle
S1 Mo1 S4 102.69(3)
S1 Mo1 S3 104.93(3)
S4 Mo1 S3 102.30(3)
S1 Mo1 C3 104.12(11)
S4 Mo1 C3 94.21(11)
S3 Mo1 C3 142.28(10)
S1 Mo1 C2 138.97(11)
S4 Mo1 C2 90.06(11)
S3 Mo1 C2 110.20(11)
C3 Mo1 C2 35.38(14)
S1 Mo1 C5 100.16(12)
S4 Mo1 C5 148.15(11)
S3 Mo1 C5 92.84(11)
C3 Mo1 C5 58.59(14)
C2 Mo1 C5 58.27(15)
S1 Mo1 C4 84.13(10)
S4 Mo1 C4 127.02(11)
S3 Mo1 C4 126.93(11)
C3 Mo1 C4 35.01(15)
C2 Mo1 C4 57.99(14)
C5 Mo1 C4 34.77(15)
S1 Mo1 C1 134.97(12)
S4 Mo1 C1 118.59(12)
S3 Mo1 C1 84.15(10)
C3 Mo1 C1 58.24(14)
C2 Mo1 C1 34.72(15)
C5 Mo1 C1 34.82(15)
C4 Mo1 C1 57.49(14)
S1 Mo1 Mo2 52.52(2)
S4 Mo1 Mo2 52.32(2)
S3 Mo1 Mo2 99.65(2)
C3 Mo1 Mo2 117.10(10)
C2 Mo1 Mo2 136.60(11)
C5 Mo1 Mo2 152.05(12)
C4 Mo1 Mo2 124.32(10)
C1 Mo1 Mo2 170.62(12)
S1 Mo1 Mo3 100.06(2)
S4 Mo1 Mo3 52.26(2)
S3 Mo1 Mo3 52.15(2)
C3 Mo1 Mo3 142.46(11)
C2 Mo1 Mo3 117.99(10)
C5 Mo1 Mo3 143.14(11)
C4 Mo1 Mo3 175.81(10)
C1 Mo1 Mo3 118.69(11)
Mo2 Mo1 Mo3 59.109(9)
S1 Mo1 Pd1 53.47(2)
S4 Mo1 Pd1 103.54(2)
S3 Mo1 Pd1 52.16(2)
C3 Mo1 Pd1 153.75(11)
C2 Mo1 Pd1 159.35(11)
C5 Mo1 Pd1 107.85(10)
C4 Mo1 Pd1 120.77(10)
C1 Mo1 Pd1 125.11(11)
Mo2 Mo1 Pd1 63.037(10)
Mo3 Mo1 Pd1 62.438(10)
S2 Mo2 S4 103.49(3)
S2 Mo2 S1 105.90(3)
S4 Mo2 S1 102.20(3)
S2 Mo2 C13 105.73(12)
S4 Mo2 C13 92.79(11)
S1 Mo2 C13 140.50(11)
S2 Mo2 C14 139.68(11)
S4 Mo2 C14 89.50(11)
S1 Mo2 C14 108.35(12)
C13 Mo2 C14 34.68(16)
S2 Mo2 C11 100.72(15)
S4 Mo2 C11 146.07(12)
S1 Mo2 C11 93.55(13)
C13 Mo2 C11 57.65(15)
C14 Mo2 C11 56.86(16)
S2 Mo2 C12 84.70(11)
S4 Mo2 C12 125.09(14)
S1 Mo2 C12 127.98(14)
C13 Mo2 C12 34.79(17)
C14 Mo2 C12 57.47(15)
C11 Mo2 C12 34.93(18)
S2 Mo2 C15 134.74(14)
S4 Mo2 C15 117.56(14)
S1 Mo2 C15 84.22(11)
C13 Mo2 C15 56.61(15)
C14 Mo2 C15 33.40(16)
C11 Mo2 C15 34.03(18)
C12 Mo2 C15 56.93(16)
S2 Mo2 Mo3 52.54(2)
S4 Mo2 Mo3 52.94(2)
S1 Mo2 Mo3 100.98(2)
C13 Mo2 Mo3 116.96(10)
C14 Mo2 Mo3 136.68(12)
C11 Mo2 Mo3 152.15(15)
C12 Mo2 Mo3 123.42(12)
C15 Mo2 Mo3 169.78(14)
S2 Mo2 Mo1 101.45(2)
S4 Mo2 Mo1 52.27(2)
S1 Mo2 Mo1 52.06(2)
C13 Mo2 Mo1 140.08(12)
C14 Mo2 Mo1 116.20(10)
C11 Mo2 Mo1 143.15(14)
C12 Mo2 Mo1 173.67(11)
C15 Mo2 Mo1 118.09(11)
Mo3 Mo2 Mo1 60.652(9)
S2 Mo2 Pd1 55.44(2)
S4 Mo2 Pd1 100.91(2)
S1 Mo2 Pd1 51.96(2)
C13 Mo2 Pd1 158.76(13)
C14 Mo2 Pd1 159.12(13)
C11 Mo2 Pd1 112.37(11)
C12 Mo2 Pd1 125.83(12)
C15 Mo2 Pd1 127.36(12)
Mo3 Mo2 Pd1 61.811(9)
Mo1 Mo2 Pd1 59.920(9)
S2 Mo3 C24 105.92(12)
S2 Mo3 S3 105.54(3)
C24 Mo3 S3 141.52(10)
S2 Mo3 S4 103.32(3)
C24 Mo3 S4 91.63(11)
S3 Mo3 S4 102.11(3)
S2 Mo3 C25 140.46(12)
C24 Mo3 C25 35.71(16)
S3 Mo3 C25 107.68(14)
S4 Mo3 C25 90.13(12)
S2 Mo3 C23 84.05(10)
C24 Mo3 C23 34.76(15)
S3 Mo3 C23 130.32(11)
S4 Mo3 C23 123.35(11)
C25 Mo3 C23 58.09(15)
S2 Mo3 C22 97.46(12)
C24 Mo3 C22 57.75(14)
S3 Mo3 C22 96.62(11)
S4 Mo3 C22 146.96(11)
C25 Mo3 C22 58.09(15)
C23 Mo3 C22 33.92(15)
S2 Mo3 C21 131.45(13)
C24 Mo3 C21 58.20(14)
S3 Mo3 C21 84.29(11)
S4 Mo3 C21 121.26(14)
C25 Mo3 C21 35.26(17)
C23 Mo3 C21 56.71(14)
C22 Mo3 C21 34.08(17)
S2 Mo3 Mo2 52.53(2)
C24 Mo3 Mo2 116.05(10)
S3 Mo3 Mo2 100.58(2)
S4 Mo3 Mo2 52.78(2)
C25 Mo3 Mo2 137.57(13)
C23 Mo3 Mo2 121.68(10)
C22 Mo3 Mo2 148.49(12)
C21 Mo3 Mo2 172.83(14)
S2 Mo3 Mo1 101.09(2)
C24 Mo3 Mo1 139.07(12)
S3 Mo3 Mo1 52.14(2)
S4 Mo3 Mo1 52.06(2)
C25 Mo3 Mo1 116.07(11)
C23 Mo3 Mo1 173.64(11)
C22 Mo3 Mo1 146.99(11)
C21 Mo3 Mo1 120.52(11)
Mo2 Mo3 Mo1 60.240(9)
S2 Mo3 Pd1 55.77(2)
C24 Mo3 Pd1 159.43(12)
S3 Mo3 Pd1 51.06(2)
S4 Mo3 Pd1 101.37(2)
C25 Mo3 Pd1 157.34(14)
C23 Mo3 Pd1 126.30(11)
C22 Mo3 Pd1 111.56(10)
C21 Mo3 Pd1 124.46(13)
Mo2 Mo3 Pd1 62.530(9)
Mo1 Mo3 Pd1 60.043(9)
C33 Pd1 C32 36.5(6)
C33 Pd1 C32' 35.6(6)
C32 Pd1 C32' 24.4(4)
C33 Pd1 C31' 60.2(6)
C32 Pd1 C31' 23.9(3)
C32' Pd1 C31' 36.6(6)
C33 Pd1 C31 62.8(5)
C32 Pd1 C31 36.5(3)
C32' Pd1 C31 27.7(4)
C31' Pd1 C31 26.6(3)
C33 Pd1 C33' 7.9(12)
C32 Pd1 C33' 44.4(8)
C32' Pd1 C33' 41.5(8)
C31' Pd1 C33' 68.0(8)
C31 Pd1 C33' 69.1(7)
C33 Pd1 S3 153.7(5)
C32 Pd1 S3 117.1(3)
C32' Pd1 S3 122.2(4)
C31' Pd1 S3 93.5(3)
C31 Pd1 S3 94.5(2)
C33' Pd1 S3 161.5(8)
C33 Pd1 S1 95.0(4)
C32 Pd1 S1 113.6(2)
C32' Pd1 S1 129.3(4)
C31' Pd1 S1 125.2(3)
C31 Pd1 S1 149.69(18)
C33' Pd1 S1 90.9(6)
S3 Pd1 S1 100.19(3)
C33 Pd1 S2 102.9(5)
C32 Pd1 S2 128.0(3)
C32' Pd1 S2 104.3(4)
C31' Pd1 S2 134.7(3)
C31 Pd1 S2 108.41(18)
C33' Pd1 S2 96.7(7)
S3 Pd1 S2 96.84(3)
S1 Pd1 S2 96.02(3)
C33 Pd1 Mo1 143.2(4)
C32 Pd1 Mo1 138.5(3)
C32' Pd1 Mo1 162.0(4)
C31' Pd1 Mo1 126.0(3)
C31 Pd1 Mo1 141.60(19)
C33' Pd1 Mo1 140.7(6)
S3 Pd1 Mo1 50.67(2)
S1 Pd1 Mo1 50.16(2)
S2 Pd1 Mo1 93.39(2)
C33 Pd1 Mo3 150.7(5)
C32 Pd1 Mo3 152.3(2)
C32' Pd1 Mo3 134.0(4)
C31' Pd1 Mo3 132.6(3)
C31 Pd1 Mo3 115.80(18)
C33' Pd1 Mo3 145.0(7)
S3 Pd1 Mo3 49.63(2)
S1 Pd1 Mo3 93.74(2)
S2 Pd1 Mo3 48.33(2)
Mo1 Pd1 Mo3 57.518(9)
C33 Pd1 Mo2 112.4(4)
C32 Pd1 Mo2 148.2(3)
C32' Pd1 Mo2 139.3(4)
C31' Pd1 Mo2 171.7(3)
C31 Pd1 Mo2 155.90(18)
C33' Pd1 Mo2 104.6(7)
S3 Pd1 Mo2 93.80(2)
S1 Pd1 Mo2 49.22(2)
S2 Pd1 Mo2 48.054(19)
Mo1 Pd1 Mo2 57.043(9)
Mo3 Pd1 Mo2 55.659(9)
Mo1 S1 Mo2 75.42(3)
Mo1 S1 Pd1 76.36(2)
Mo2 S1 Pd1 78.82(2)
Mo2 S2 Mo3 74.93(2)
Mo2 S2 Pd1 76.51(2)
Mo3 S2 Pd1 75.90(3)
Mo1 S3 Mo3 75.71(3)
Mo1 S3 Pd1 77.17(3)
Mo3 S3 Pd1 79.31(3)
Mo1 S4 Mo2 75.41(2)
Mo1 S4 Mo3 75.68(2)
Mo2 S4 Mo3 74.28(2)
F5 P1 F2 85.1(4)
F5 P1 F3 93.4(5)
F2 P1 F3 85.0(5)
F5 P1 F4 89.7(5)
F2 P1 F4 96.3(5)
F3 P1 F4 176.7(4)
F5 P1 F6 177.0(5)
F2 P1 F6 95.1(5)
F3 P1 F6 89.7(4)
F4 P1 F6 87.3(4)
F5 P1 F1 92.6(5)
F2 P1 F1 175.3(5)
F3 P1 F1 91.0(5)
F4 P1 F1 87.7(5)
F6 P1 F1 87.4(5)
F12 P2 F10 90.7(4)
F12 P2 F9 87.0(4)
F10 P2 F9 88.8(3)
F12 P2 F7 94.6(4)
F10 P2 F7 92.8(4)
F9 P2 F7 177.7(4)
F12 P2 F11 90.9(4)
F10 P2 F11 177.6(4)
F9 P2 F11 89.6(3)
F7 P2 F11 88.9(3)
F12 P2 F8 176.4(5)
F10 P2 F8 92.5(4)
F9 P2 F8 91.5(4)
F7 P2 F8 86.7(4)
F11 P2 F8 85.8(3)
C2 C1 C5 108.3(4)
C2 C1 C6 126.4(5)
C5 C1 C6 125.1(5)
C2 C1 Mo1 71.6(2)
C5 C1 Mo1 71.7(2)
C6 C1 Mo1 127.2(3)
C1 C2 C3 107.9(4)
C1 C2 C7 126.4(5)
C3 C2 C7 125.1(5)
C1 C2 Mo1 73.7(2)
C3 C2 Mo1 71.5(2)
C7 C2 Mo1 127.2(3)
C4 C3 C2 107.5(4)
C4 C3 C8 127.2(5)
C2 C3 C8 124.4(5)
C4 C3 Mo1 73.9(2)
C2 C3 Mo1 73.1(2)
C8 C3 Mo1 126.9(3)
C5 C4 C3 108.6(4)
C5 C4 C9 125.6(5)
C3 C4 C9 125.5(4)
C5 C4 Mo1 72.2(2)
C3 C4 Mo1 71.12(19)
C9 C4 Mo1 127.2(3)
C4 C5 C1 107.6(4)
C4 C5 C10 125.1(5)
C1 C5 C10 127.0(5)
C4 C5 Mo1 73.0(2)
C1 C5 Mo1 73.4(2)
C10 C5 Mo1 123.8(3)
C15 C11 C12 107.7(4)
C15 C11 C16 127.7(7)
C12 C11 C16 124.3(7)
C15 C11 Mo2 73.9(2)
C12 C11 Mo2 73.3(2)
C16 C11 Mo2 123.4(4)
C13 C12 C11 106.2(4)
C13 C12 C17 127.1(6)
C11 C12 C17 126.5(7)
C13 C12 Mo2 71.0(2)
C11 C12 Mo2 71.8(2)
C17 C12 Mo2 126.7(3)
C14 C13 C12 108.2(4)
C14 C13 C18 125.5(6)
C12 C13 C18 125.4(6)
C14 C13 Mo2 73.3(2)
C12 C13 Mo2 74.2(2)
C18 C13 Mo2 127.0(3)
C15 C14 C13 108.4(4)
C15 C14 C19 127.1(6)
C13 C14 C19 123.9(6)
C15 C14 Mo2 74.4(2)
C13 C14 Mo2 72.0(2)
C19 C14 Mo2 126.6(3)
C14 C15 C11 109.4(4)
C14 C15 C20 125.2(6)
C11 C15 C20 125.2(6)
C14 C15 Mo2 72.2(2)
C11 C15 Mo2 72.1(2)
C20 C15 Mo2 125.6(3)
C22 C21 C25 108.4(4)
C22 C21 C26 126.1(6)
C25 C21 C26 125.1(6)
C22 C21 Mo3 72.9(2)
C25 C21 Mo3 70.8(2)
C26 C21 Mo3 127.5(3)
C23 C22 C21 108.6(4)
C23 C22 C27 124.8(5)
C21 C22 C27 126.4(5)
C23 C22 Mo3 72.9(2)
C21 C22 Mo3 73.0(2)
C27 C22 Mo3 124.5(3)
C22 C23 C24 108.9(4)
C22 C23 C28 125.8(5)
C24 C23 C28 125.1(5)
C22 C23 Mo3 73.2(2)
C24 C23 Mo3 70.5(2)
C28 C23 Mo3 126.5(3)
C23 C24 C25 107.8(4)
C23 C24 C29 126.8(5)
C25 C24 C29 124.8(5)
C23 C24 Mo3 74.7(2)
C25 C24 Mo3 72.8(2)
C29 C24 Mo3 125.3(3)
C24 C25 C21 106.3(4)
C24 C25 C30 124.7(6)
C21 C25 C30 128.5(6)
C24 C25 Mo3 71.5(2)
C21 C25 Mo3 74.0(2)
C30 C25 Mo3 125.9(3)
C32' C31' C38' 122.5(12)
C32' C31' Pd1 68.5(6)
C38' C31' Pd1 118.9(9)
C31' C32' C33' 117.2(14)
C31' C32' Pd1 74.9(7)
C33' C32' Pd1 73.2(13)
C32' C33' Pd1 65.3(10)
C35' C34' C39' 117(2)
C36' C35' C34' 118(2)
C35' C36' C37' 121(2)
C36' C37' C38' 119(2)
C39' C38' C37' 119(2)
C39' C38' C31' 124.0(15)
C37' C38' C31' 116.6(17)
C38' C39' C34' 120(2)
C32 C31 C38 126.4(8)
C32 C31 Pd1 66.3(4)
C38 C31 Pd1 121.5(5)
C33 C32 C31 113.8(10)
C33 C32 Pd1 68.7(9)
C31 C32 Pd1 77.2(4)
C32 C33 Pd1 74.8(7)
C39 C34 C35 118.7(14)
C34 C35 C36 118.9(18)
C37 C36 C35 119.8(14)
C36 C37 C38 120.4(13)
C39 C38 C37 118.2(12)
C39 C38 C31 118.2(9)
C37 C38 C31 123.5(10)
C34 C39 C38 121.3(12)

loop_
_geom_bond_atom_site_label_1
_geom_bond_atom_site_label_2
_geom_bond_distance
Mo1 S1 2.3168(8)
Mo1 S4 2.3235(8)
Mo1 S3 2.3260(8)
Mo1 C3 2.329(3)
Mo1 C2 2.349(3)
Mo1 C5 2.355(3)
Mo1 C4 2.364(3)
Mo1 C1 2.377(4)
Mo1 Mo2 2.8431(4)
Mo1 Mo3 2.8548(4)
Mo1 Pd1 2.9321(4)
Mo2 S2 2.3100(8)
Mo2 S4 2.3251(8)
Mo2 S1 2.3312(8)
Mo2 C13 2.332(4)
Mo2 C14 2.348(4)
Mo2 C11 2.352(4)
Mo2 C12 2.372(4)
Mo2 C15 2.375(4)
Mo2 Mo3 2.8105(4)
Mo2 Pd1 3.0201(4)
Mo3 S2 2.3105(8)
Mo3 C24 2.315(4)
Mo3 S3 2.3260(8)
Mo3 S4 2.3299(8)
Mo3 C25 2.332(4)
Mo3 C23 2.369(3)
Mo3 C22 2.373(4)
Mo3 C21 2.374(4)
Mo3 Pd1 3.0001(4)
Pd1 C33 2.087(18)
Pd1 C32 2.160(7)
Pd1 C32' 2.184(11)
Pd1 C31' 2.266(11)
Pd1 C31 2.300(6)
Pd1 C33' 2.30(3)
Pd1 S3 2.3748(9)
Pd1 S1 2.4244(8)
Pd1 S2 2.5576(9)
P1 F5 1.487(6)
P1 F2 1.498(6)
P1 F3 1.510(6)
P1 F4 1.513(5)
P1 F6 1.522(5)
P1 F1 1.531(7)
P2 F12 1.506(5)
P2 F10 1.525(4)
P2 F9 1.542(5)
P2 F7 1.544(5)
P2 F11 1.548(5)
P2 F8 1.553(5)
C1 C2 1.410(6)
C1 C5 1.416(6)
C1 C6 1.500(6)
C2 C3 1.422(6)
C2 C7 1.495(7)
C3 C4 1.412(6)
C3 C8 1.496(6)
C4 C5 1.410(6)
C4 C9 1.511(6)
C5 C10 1.494(6)
C11 C15 1.383(7)
C11 C12 1.418(7)
C11 C16 1.509(7)
C12 C13 1.407(7)
C12 C17 1.486(7)
C13 C14 1.395(6)
C13 C18 1.507(7)
C14 C15 1.358(7)
C14 C19 1.499(7)
C15 C20 1.510(7)
C21 C22 1.391(7)
C21 C25 1.426(7)
C21 C26 1.505(7)
C22 C23 1.383(6)
C22 C27 1.507(7)
C23 C24 1.400(6)
C23 C28 1.513(6)
C24 C25 1.425(6)
C24 C29 1.497(6)
C25 C30 1.499(7)
C31' C32' 1.40(2)
C31' C38' 1.53(2)
C32' C33' 1.59(3)
C34' C35' 1.387(18)
C34' C39' 1.421(16)
C35' C36' 1.389(19)
C36' C37' 1.387(17)
C37' C38' 1.413(14)
C38' C39' 1.377(15)
C31 C32 1.405(12)
C31 C38 1.447(13)
C32 C33 1.333(18)
C34 C39 1.358(13)
C34 C35 1.400(15)
C35 C36 1.40(2)
C36 C37 1.360(15)
C37 C38 1.399(10)
C38 C39 1.393(11)
